data_4506029
loop_
_publ_author_name
'Ding, Caixia'
'Zeng, Fanhua'
'Ni, Jia'
'Wang, Bingwu'
'Xie, Yongshu'

_publ_section_title
;
 Polynuclear Complexes of Ligands Containing in Situ Formed Oxazinane and
 Oxazolidine Rings with Appended Alkoxyl and Phenol Groups
;
_journal_issue 4
_journal_name_full 'Crystal Growth &amp; Design'
_journal_page_first 2089
_journal_paper_doi 10.1021/cg300096n
_journal_volume 12
_journal_year 2012
_chemical_formula_sum 'C38 H38 N2 Ni2 O10'
_chemical_formula_weight 800.12
_chemical_name_systematic
; 
 ? 
;
_space_group_IT_number 2
_symmetry_cell_setting triclinic
_symmetry_space_group_name_Hall '-P 1'
_symmetry_space_group_name_H-M 'P -1'
_atom_sites_solution_hydrogens geom
_atom_sites_solution_primary direct
_atom_sites_solution_secondary difmap
_audit_creation_method SHELXL-97
_cell_angle_alpha 85.546(2)
_cell_angle_beta 79.7490(10)
_cell_angle_gamma 65.7310(10)
_cell_formula_units_Z 2
_cell_length_a 11.4400(11)
_cell_length_b 12.1709(13)
_cell_length_c 13.8131(15)
_cell_measurement_reflns_used 2678
_cell_measurement_temperature 298(2)
_cell_measurement_theta_max 26.049
_cell_measurement_theta_min 2.364
_cell_volume 1725.3(3)
_computing_cell_refinement 'Bruker SMART'
_computing_data_collection 'Bruker SMART'
_computing_data_reduction 'Bruker SHELXTL'
_computing_molecular_graphics 'Bruker SHELXTL'
_computing_publication_material 'Bruker SHELXTL'
_computing_structure_refinement 'SHELXL-97 (Sheldrick, 1997)'
_computing_structure_solution 'SHELXS-97 (Sheldrick, 1990)'
_diffrn_ambient_temperature 298(2)
_diffrn_measured_fraction_theta_full 0.986
_diffrn_measured_fraction_theta_max 0.986
_diffrn_measurement_device_type 'CCD area detector'
_diffrn_measurement_method 'phi and omega scans'
_diffrn_radiation_monochromator graphite
_diffrn_radiation_source 'fine-focus sealed tube'
_diffrn_radiation_type MoK\a
_diffrn_radiation_wavelength 0.71073
_diffrn_reflns_av_R_equivalents 0.0677
_diffrn_reflns_av_sigmaI/netI 0.0950
_diffrn_reflns_limit_h_max 13
_diffrn_reflns_limit_h_min -13
_diffrn_reflns_limit_k_max 9
_diffrn_reflns_limit_k_min -14
_diffrn_reflns_limit_l_max 14
_diffrn_reflns_limit_l_min -16
_diffrn_reflns_number 9104
_diffrn_reflns_theta_full 25.02
_diffrn_reflns_theta_max 25.02
_diffrn_reflns_theta_min 2.36
_exptl_absorpt_coefficient_mu 1.155
_exptl_absorpt_correction_T_max 0.8932
_exptl_absorpt_correction_T_min 0.7935
_exptl_absorpt_correction_type multi-scan
_exptl_absorpt_process_details sadabs
_exptl_crystal_density_diffrn 1.540
_exptl_crystal_density_method 'not measured'
_exptl_crystal_F_000 832
_exptl_crystal_size_max 0.21
_exptl_crystal_size_mid 0.17
_exptl_crystal_size_min 0.10
_refine_diff_density_max 0.796
_refine_diff_density_min -0.517
_refine_diff_density_rms 0.112
_refine_ls_extinction_method none
_refine_ls_goodness_of_fit_ref 1.029
_refine_ls_hydrogen_treatment constr
_refine_ls_matrix_type full
_refine_ls_number_parameters 471
_refine_ls_number_reflns 6016
_refine_ls_number_restraints 0
_refine_ls_restrained_S_all 1.029
_refine_ls_R_factor_all 0.0967
_refine_ls_R_factor_gt 0.0643
_refine_ls_shift/su_max 0.000
_refine_ls_shift/su_mean 0.000
_refine_ls_structure_factor_coef Fsqd
_refine_ls_weighting_details 'calc w=1/[\s^2^(Fo^2^)+(0.0809P)^2^+0.0000P] where P=(Fo^2^+2Fc^2^)/3'
_refine_ls_weighting_scheme calc
_refine_ls_wR_factor_gt 0.1526
_refine_ls_wR_factor_ref 0.1674
_reflns_number_gt 3966
_reflns_number_total 6016
_reflns_threshold_expression >2sigma(I)
_cod_data_source_file cg300096n_si_005.cif
_cod_data_source_block 101216a
_cod_depositor_comments
;
The following automatic conversions were performed:

'_symmetry_cell_setting' value 'Triclinic' changed to 'triclinic'
according to /home/saulius/struct/CIF-dictionaries/cif_core.dic
dictionary named 'cif_core.dic' version 2.4.1 from 2010-06-29.

Automatic conversion script
Id: cif_fix_values 1715 2011-07-08 13:25:40Z adriana 
;
_cod_original_sg_symbol_H-M P-1
_cod_database_code 4506029

loop_
_symmetry_equiv_pos_as_xyz
'x, y, z'
'-x, -y, -z'

loop_
_atom_site_label
_atom_site_type_symbol
_atom_site_fract_x
_atom_site_fract_y
_atom_site_fract_z
_atom_site_U_iso_or_equiv
_atom_site_adp_type
_atom_site_occupancy
_atom_site_symmetry_multiplicity
_atom_site_calc_flag
_atom_site_refinement_flags
Ni1 Ni 1.50711(7) 0.53837(6) 0.39326(4) 0.0342(2) Uani 1 1 d .
Ni2 Ni 0.42144(6) 1.07565(6) 0.08846(5) 0.0327(2) Uani 1 1 d .
N1 N 1.4007(4) 0.6848(4) 0.3148(3) 0.0354(10) Uani 1 1 d .
N2 N 0.4101(4) 1.2296(4) 0.1489(3) 0.0334(10) Uani 1 1 d .
O1 O 1.3436(4) 0.5344(4) 0.7242(2) 0.0464(10) Uani 1 1 d .
O2 O 1.3927(3) 0.6029(3) 0.5253(2) 0.0339(8) Uani 1 1 d .
O3 O 1.3936(4) 0.4495(3) 0.3804(3) 0.0416(9) Uani 1 1 d .
O4 O 1.3644(4) 0.8366(3) 0.4206(3) 0.0460(10) Uani 1 1 d .
O5 O 1.6197(4) 0.6257(3) 0.4329(3) 0.0437(10) Uani 1 1 d .
H5 H 1.6264 0.6093 0.4910 0.066 Uiso 1 1 d R
O6 O 0.7424(4) 0.9279(4) -0.1793(3) 0.0450(10) Uani 1 1 d .
O7 O 0.5638(3) 1.0739(3) -0.0245(2) 0.0338(8) Uani 1 1 d .
O8 O 0.5614(4) 0.9622(3) 0.1633(2) 0.0387(9) Uani 1 1 d .
O9 O 0.4188(4) 1.3467(3) 0.0105(3) 0.0461(10) Uani 1 1 d .
O10 O 0.2940(4) 1.1766(3) -0.0128(3) 0.0410(9) Uani 1 1 d .
H10 H 0.3401 1.1433 -0.0637 0.062 Uiso 1 1 d R
C1 C 1.2308(6) 0.5965(6) 0.7112(4) 0.0478(16) Uani 1 1 d .
H1 H 1.1673 0.6019 0.7652 0.057 Uiso 1 1 calc R
C2 C 1.1824(5) 0.6624(5) 0.6246(4) 0.0362(13) Uani 1 1 d .
C3 C 1.2679(6) 0.6672(5) 0.5376(4) 0.0354(13) Uani 1 1 d .
C4 C 1.2107(5) 0.7503(5) 0.4623(4) 0.0350(12) Uani 1 1 d .
C5 C 1.0789(5) 0.8122(5) 0.4729(4) 0.0389(13) Uani 1 1 d .
H5A H 1.0446 0.8648 0.4228 0.047 Uiso 1 1 calc R
C6 C 0.9910(5) 0.8010(5) 0.5558(4) 0.0428(14) Uani 1 1 d .
C7 C 1.0478(5) 0.7289(5) 0.6312(4) 0.0411(14) Uani 1 1 d .
H7 H 0.9944 0.7241 0.6891 0.049 Uiso 1 1 calc R
C8 C 1.2959(5) 0.7833(5) 0.3788(4) 0.0374(13) Uani 1 1 d .
H8 H 1.2400 0.8432 0.3367 0.045 Uiso 1 1 calc R
C9 C 0.8464(6) 0.8659(7) 0.5594(5) 0.0617(19) Uani 1 1 d .
H9A H 0.8146 0.8158 0.5315 0.093 Uiso 1 1 calc R
H9B H 0.8274 0.9397 0.5225 0.093 Uiso 1 1 calc R
H9C H 0.8049 0.8836 0.6265 0.093 Uiso 1 1 calc R
C10 C 1.4864(6) 0.7495(5) 0.2714(4) 0.0445(14) Uani 1 1 d .
H10A H 1.5734 0.6928 0.2455 0.053 Uiso 1 1 calc R
H10B H 1.4501 0.8045 0.2193 0.053 Uiso 1 1 calc R
C11 C 1.4871(6) 0.8168(5) 0.3582(4) 0.0436(14) Uani 1 1 d .
H11 H 1.4886 0.8947 0.3359 0.052 Uiso 1 1 calc R
C12 C 1.5958(6) 0.7515(6) 0.4152(5) 0.0527(16) Uani 1 1 d .
H12A H 1.6745 0.7567 0.3794 0.063 Uiso 1 1 calc R
H12B H 1.5757 0.7913 0.4779 0.063 Uiso 1 1 calc R
C13 C 1.3533(6) 0.6437(5) 0.2376(4) 0.0404(14) Uani 1 1 d .
H13A H 1.4261 0.5806 0.1995 0.048 Uiso 1 1 calc R
H13B H 1.3169 0.7105 0.1934 0.048 Uiso 1 1 calc R
C14 C 1.2512(6) 0.5966(5) 0.2800(4) 0.0404(14) Uani 1 1 d .
C15 C 1.2764(5) 0.5031(5) 0.3532(4) 0.0338(12) Uani 1 1 d .
C16 C 1.1762(6) 0.4682(6) 0.3934(4) 0.0462(15) Uani 1 1 d .
H16 H 1.1910 0.4083 0.4414 0.055 Uiso 1 1 calc R
C17 C 1.0548(6) 0.5200(6) 0.3640(5) 0.0523(16) Uani 1 1 d .
H17 H 0.9894 0.4954 0.3925 0.063 Uiso 1 1 calc R
C18 C 1.0319(6) 0.6087(6) 0.2918(5) 0.0561(17) Uani 1 1 d .
H18 H 0.9518 0.6431 0.2705 0.067 Uiso 1 1 calc R
C19 C 1.1302(6) 0.6453(5) 0.2518(4) 0.0476(15) Uani 1 1 d .
H19 H 1.1138 0.7054 0.2039 0.057 Uiso 1 1 calc R
C20 C 0.8114(6) 0.9756(5) -0.1555(4) 0.0418(14) Uani 1 1 d .
H20 H 0.8938 0.9531 -0.1928 0.050 Uiso 1 1 calc R
C21 C 0.7800(5) 1.0611(5) -0.0776(4) 0.0340(12) Uani 1 1 d .
C22 C 0.6544(5) 1.1120(5) -0.0201(3) 0.0316(12) Uani 1 1 d .
C23 C 0.6275(5) 1.2114(5) 0.0421(4) 0.0369(13) Uani 1 1 d .
C24 C 0.7268(5) 1.2466(5) 0.0506(4) 0.0398(13) Uani 1 1 d .
H24 H 0.7082 1.3105 0.0920 0.048 Uiso 1 1 calc R
C25 C 0.8541(5) 1.1898(5) -0.0006(4) 0.0430(14) Uani 1 1 d .
C26 C 0.8766(5) 1.0999(5) -0.0653(4) 0.0412(14) Uani 1 1 d .
H26 H 0.9589 1.0635 -0.1024 0.049 Uiso 1 1 calc R
C27 C 0.4913(5) 1.2882(5) 0.0889(4) 0.0382(13) Uani 1 1 d .
H27 H 0.4938 1.3501 0.1289 0.046 Uiso 1 1 calc R
C28 C 0.9566(6) 1.2352(7) 0.0106(5) 0.0633(19) Uani 1 1 d .
H28A H 1.0386 1.1846 -0.0262 0.095 Uiso 1 1 calc R
H28B H 0.9645 1.2332 0.0789 0.095 Uiso 1 1 calc R
H28C H 0.9314 1.3164 -0.0137 0.095 Uiso 1 1 calc R
C29 C 0.2765(5) 1.3239(5) 0.1484(4) 0.0428(14) Uani 1 1 d .
H29A H 0.2570 1.3884 0.1938 0.051 Uiso 1 1 calc R
H29B H 0.2119 1.2903 0.1651 0.051 Uiso 1 1 calc R
C30 C 0.2831(6) 1.3680(5) 0.0424(4) 0.0437(14) Uani 1 1 d .
H30 H 0.2295 1.4548 0.0407 0.052 Uiso 1 1 calc R
C31 C 0.2430(6) 1.3047(5) -0.0269(4) 0.0469(15) Uani 1 1 d .
H31A H 0.1489 1.3362 -0.0174 0.056 Uiso 1 1 calc R
H31B H 0.2728 1.3223 -0.0942 0.056 Uiso 1 1 calc R
C32 C 0.4411(6) 1.1998(5) 0.2520(4) 0.0437(14) Uani 1 1 d .
H32A H 0.4241 1.2739 0.2845 0.052 Uiso 1 1 calc R
H32B H 0.3832 1.1654 0.2882 0.052 Uiso 1 1 calc R
C33 C 0.5794(5) 1.1131(5) 0.2564(4) 0.0402(14) Uani 1 1 d .
C34 C 0.6310(5) 0.9981(5) 0.2123(4) 0.0357(13) Uani 1 1 d .
C35 C 0.7602(6) 0.9197(5) 0.2222(4) 0.0431(14) Uani 1 1 d .
H35 H 0.7972 0.8439 0.1934 0.052 Uiso 1 1 calc R
C36 C 0.8323(6) 0.9548(6) 0.2745(4) 0.0538(17) Uani 1 1 d .
H36 H 0.9163 0.9014 0.2813 0.065 Uiso 1 1 calc R
C37 C 0.7812(6) 1.0677(6) 0.3165(5) 0.0531(17) Uani 1 1 d .
H37 H 0.8305 1.0911 0.3503 0.064 Uiso 1 1 calc R
C38 C 0.6559(6) 1.1447(6) 0.3074(4) 0.0468(15) Uani 1 1 d .
H38 H 0.6209 1.2205 0.3362 0.056 Uiso 1 1 calc R

loop_
_atom_site_aniso_label
_atom_site_aniso_U_11
_atom_site_aniso_U_22
_atom_site_aniso_U_33
_atom_site_aniso_U_23
_atom_site_aniso_U_13
_atom_site_aniso_U_12
Ni1 0.0441(4) 0.0340(4) 0.0215(3) 0.0007(3) -0.0035(3) -0.0135(3)
Ni2 0.0382(4) 0.0352(4) 0.0256(4) -0.0072(3) -0.0014(3) -0.0161(3)
N1 0.045(3) 0.034(3) 0.024(2) 0.0033(19) -0.0036(19) -0.015(2)
N2 0.030(2) 0.031(2) 0.035(2) -0.007(2) -0.0009(18) -0.009(2)
O1 0.050(3) 0.053(3) 0.0240(19) 0.0023(18) -0.0032(17) -0.010(2)
O2 0.042(2) 0.033(2) 0.0231(18) 0.0021(16) -0.0044(15) -0.0125(18)
O3 0.055(2) 0.040(2) 0.032(2) -0.0013(17) -0.0101(17) -0.019(2)
O4 0.063(3) 0.040(2) 0.040(2) -0.0045(18) -0.0014(19) -0.027(2)
O5 0.060(3) 0.046(2) 0.032(2) 0.0047(18) -0.0116(18) -0.027(2)
O6 0.053(2) 0.055(3) 0.030(2) -0.0126(19) 0.0050(17) -0.028(2)
O7 0.036(2) 0.043(2) 0.0278(18) -0.0081(16) -0.0004(15) -0.0209(18)
O8 0.051(2) 0.038(2) 0.0286(19) -0.0029(17) -0.0109(17) -0.0170(19)
O9 0.044(2) 0.041(2) 0.051(2) 0.0012(19) -0.0137(19) -0.013(2)
O10 0.045(2) 0.045(2) 0.033(2) -0.0068(18) -0.0073(17) -0.017(2)
C1 0.059(4) 0.047(4) 0.023(3) -0.008(3) 0.010(3) -0.012(3)
C2 0.046(3) 0.032(3) 0.027(3) -0.006(2) 0.001(2) -0.015(3)
C3 0.051(4) 0.028(3) 0.029(3) -0.006(2) -0.006(2) -0.016(3)
C4 0.041(3) 0.032(3) 0.030(3) -0.006(2) -0.005(2) -0.011(3)
C5 0.043(3) 0.036(3) 0.033(3) -0.004(2) -0.007(2) -0.009(3)
C6 0.043(3) 0.039(3) 0.047(3) -0.008(3) -0.006(3) -0.015(3)
C7 0.044(3) 0.046(4) 0.029(3) -0.003(3) 0.001(2) -0.017(3)
C8 0.050(3) 0.032(3) 0.027(3) 0.001(2) -0.008(2) -0.013(3)
C9 0.046(4) 0.072(5) 0.056(4) 0.007(4) -0.005(3) -0.015(4)
C10 0.050(3) 0.045(3) 0.036(3) 0.012(3) -0.004(3) -0.020(3)
C11 0.053(4) 0.041(3) 0.038(3) 0.006(3) -0.005(3) -0.021(3)
C12 0.067(4) 0.051(4) 0.048(4) 0.003(3) -0.009(3) -0.033(4)
C13 0.057(4) 0.038(3) 0.023(3) 0.000(2) -0.008(2) -0.015(3)
C14 0.050(4) 0.043(3) 0.028(3) -0.006(3) -0.010(2) -0.015(3)
C15 0.043(3) 0.030(3) 0.027(3) -0.008(2) -0.007(2) -0.012(3)
C16 0.059(4) 0.046(4) 0.034(3) -0.003(3) -0.003(3) -0.023(3)
C17 0.056(4) 0.053(4) 0.051(4) -0.008(3) -0.004(3) -0.026(3)
C18 0.051(4) 0.056(4) 0.059(4) -0.001(3) -0.016(3) -0.016(3)
C19 0.061(4) 0.038(3) 0.038(3) 0.003(3) -0.012(3) -0.013(3)
C20 0.046(3) 0.045(4) 0.036(3) 0.002(3) 0.002(3) -0.024(3)
C21 0.036(3) 0.035(3) 0.030(3) 0.002(2) -0.005(2) -0.013(3)
C22 0.036(3) 0.038(3) 0.024(3) 0.003(2) -0.006(2) -0.018(3)
C23 0.043(3) 0.038(3) 0.029(3) 0.001(2) -0.005(2) -0.017(3)
C24 0.043(3) 0.041(3) 0.040(3) -0.004(3) -0.014(3) -0.018(3)
C25 0.041(3) 0.046(4) 0.045(3) 0.005(3) -0.012(3) -0.019(3)
C26 0.032(3) 0.048(4) 0.041(3) 0.001(3) -0.004(2) -0.014(3)
C27 0.047(3) 0.030(3) 0.042(3) -0.010(3) -0.009(3) -0.018(3)
C28 0.053(4) 0.080(5) 0.070(4) -0.008(4) -0.014(3) -0.037(4)
C29 0.039(3) 0.042(3) 0.045(3) -0.015(3) -0.004(3) -0.013(3)
C30 0.043(3) 0.030(3) 0.052(4) -0.007(3) -0.010(3) -0.007(3)
C31 0.048(4) 0.051(4) 0.039(3) -0.002(3) -0.011(3) -0.015(3)
C32 0.059(4) 0.043(3) 0.029(3) -0.007(3) -0.006(3) -0.020(3)
C33 0.045(3) 0.044(4) 0.030(3) -0.009(3) -0.004(2) -0.016(3)
C34 0.047(3) 0.039(3) 0.024(3) 0.006(2) -0.007(2) -0.022(3)
C35 0.050(4) 0.039(3) 0.037(3) -0.002(3) -0.010(3) -0.013(3)
C36 0.050(4) 0.061(4) 0.043(3) -0.007(3) -0.015(3) -0.011(3)
C37 0.056(4) 0.052(4) 0.053(4) -0.017(3) -0.020(3) -0.016(3)
C38 0.055(4) 0.044(4) 0.042(3) -0.013(3) -0.012(3) -0.016(3)

loop_
_atom_type_symbol
_atom_type_description
_atom_type_scat_dispersion_real
_atom_type_scat_dispersion_imag
_atom_type_scat_source
C C 0.0033 0.0016 'International Tables Vol C Tables 4.2.6.8 and 6.1.1.4'
H H 0.0000 0.0000 'International Tables Vol C Tables 4.2.6.8 and 6.1.1.4'
N N 0.0061 0.0033 'International Tables Vol C Tables 4.2.6.8 and 6.1.1.4'
O O 0.0106 0.0060 'International Tables Vol C Tables 4.2.6.8 and 6.1.1.4'
Ni Ni 0.3393 1.1124 'International Tables Vol C Tables 4.2.6.8 and 6.1.1.4'

loop_
_geom_angle_atom_site_label_1
_geom_angle_atom_site_label_2
_geom_angle_atom_site_label_3
_geom_angle
_geom_angle_site_symmetry_1
_geom_angle_site_symmetry_3
O2 Ni1 O3 87.05(15) 2_866 .
O2 Ni1 O2 84.00(14) 2_866 .
O3 Ni1 O2 88.00(14) . .
O2 Ni1 N1 178.00(15) 2_866 .
O3 Ni1 N1 92.86(16) . .
O2 Ni1 N1 94.00(15) . .
O2 Ni1 O1 87.50(14) 2_866 2_866
O3 Ni1 O1 100.72(16) . 2_866
O2 Ni1 O1 167.50(15) . 2_866
N1 Ni1 O1 94.48(16) . 2_866
O2 Ni1 O5 86.72(14) 2_866 .
O3 Ni1 O5 170.24(14) . .
O2 Ni1 O5 83.88(14) . .
N1 Ni1 O5 93.10(17) . .
O1 Ni1 O5 86.51(16) 2_866 .
O7 Ni2 O8 85.70(14) 2_675 .
O7 Ni2 O7 84.54(15) 2_675 .
O8 Ni2 O7 88.52(14) . .
O7 Ni2 N2 177.85(15) 2_675 .
O8 Ni2 N2 94.84(16) . .
O7 Ni2 N2 93.39(15) . .
O7 Ni2 O6 87.12(14) 2_675 2_675
O8 Ni2 O6 100.10(15) . 2_675
O7 Ni2 O6 167.53(14) . 2_675
N2 Ni2 O6 94.82(16) . 2_675
O7 Ni2 O10 86.97(14) 2_675 .
O8 Ni2 O10 169.85(14) . .
O7 Ni2 O10 83.80(14) . .
N2 Ni2 O10 92.23(15) . .
O6 Ni2 O10 86.52(15) 2_675 .
C13 N1 C8 113.9(4) . .
C13 N1 C10 111.8(4) . .
C8 N1 C10 99.7(4) . .
C13 N1 Ni1 109.4(3) . .
C8 N1 Ni1 113.3(3) . .
C10 N1 Ni1 108.3(3) . .
C29 N2 C27 101.8(4) . .
C29 N2 C32 111.7(4) . .
C27 N2 C32 112.3(4) . .
C29 N2 Ni2 108.2(3) . .
C27 N2 Ni2 114.7(3) . .
C32 N2 Ni2 108.0(3) . .
C1 O1 Ni1 121.6(3) . 2_866
C3 O2 Ni1 128.1(3) . 2_866
C3 O2 Ni1 125.0(3) . .
Ni1 O2 Ni1 96.00(14) 2_866 .
C15 O3 Ni1 123.5(3) . .
C8 O4 C11 110.3(4) . .
C12 O5 Ni1 125.5(3) . .
C12 O5 H5 109.4 . .
Ni1 O5 H5 106.7 . .
C20 O6 Ni2 123.4(3) . 2_675
C22 O7 Ni2 129.1(3) . 2_675
C22 O7 Ni2 125.7(3) . .
Ni2 O7 Ni2 95.46(15) 2_675 .
C34 O8 Ni2 123.7(3) . .
C27 O9 C30 109.2(4) . .
C31 O10 Ni2 126.4(3) . .
C31 O10 H10 109.5 . .
Ni2 O10 H10 98.3 . .
O1 C1 C2 129.8(5) . .
O1 C1 H1 115.1 . .
C2 C1 H1 115.1 . .
C7 C2 C3 120.4(5) . .
C7 C2 C1 117.8(5) . .
C3 C2 C1 121.7(5) . .
O2 C3 C2 123.1(5) . .
O2 C3 C4 120.1(5) . .
C2 C3 C4 116.7(5) . .
C5 C4 C3 119.9(5) . .
C5 C4 C8 119.2(5) . .
C3 C4 C8 120.3(5) . .
C4 C5 C6 124.0(5) . .
C4 C5 H5A 118.0 . .
C6 C5 H5A 118.0 . .
C7 C6 C5 115.4(5) . .
C7 C6 C9 123.5(5) . .
C5 C6 C9 121.1(5) . .
C6 C7 C2 123.1(5) . .
C6 C7 H7 118.4 . .
C2 C7 H7 118.4 . .
O4 C8 N1 103.9(4) . .
O4 C8 C4 107.5(4) . .
N1 C8 C4 119.0(4) . .
O4 C8 H8 108.7 . .
N1 C8 H8 108.7 . .
C4 C8 H8 108.7 . .
C6 C9 H9A 109.5 . .
C6 C9 H9B 109.5 . .
H9A C9 H9B 109.5 . .
C6 C9 H9C 109.5 . .
H9A C9 H9C 109.5 . .
H9B C9 H9C 109.5 . .
C11 C10 N1 102.9(4) . .
C11 C10 H10A 111.2 . .
N1 C10 H10A 111.2 . .
C11 C10 H10B 111.2 . .
N1 C10 H10B 111.2 . .
H10A C10 H10B 109.1 . .
O4 C11 C12 109.5(5) . .
O4 C11 C10 104.0(4) . .
C12 C11 C10 115.3(5) . .
O4 C11 H11 109.3 . .
C12 C11 H11 109.3 . .
C10 C11 H11 109.3 . .
O5 C12 C11 113.4(5) . .
O5 C12 H12A 108.9 . .
C11 C12 H12A 108.9 . .
O5 C12 H12B 108.9 . .
C11 C12 H12B 108.9 . .
H12A C12 H12B 107.7 . .
N1 C13 C14 112.3(4) . .
N1 C13 H13A 109.1 . .
C14 C13 H13A 109.1 . .
N1 C13 H13B 109.1 . .
C14 C13 H13B 109.1 . .
H13A C13 H13B 107.9 . .
C19 C14 C15 118.3(5) . .
C19 C14 C13 120.8(5) . .
C15 C14 C13 120.8(5) . .
O3 C15 C16 121.1(5) . .
O3 C15 C14 120.8(5) . .
C16 C15 C14 118.1(5) . .
C17 C16 C15 122.1(6) . .
C17 C16 H16 118.9 . .
C15 C16 H16 118.9 . .
C18 C17 C16 119.4(6) . .
C18 C17 H17 120.3 . .
C16 C17 H17 120.3 . .
C17 C18 C19 119.1(6) . .
C17 C18 H18 120.4 . .
C19 C18 H18 120.4 . .
C14 C19 C18 122.9(6) . .
C14 C19 H19 118.6 . .
C18 C19 H19 118.6 . .
O6 C20 C21 128.6(5) . .
O6 C20 H20 115.7 . .
C21 C20 H20 115.7 . .
C26 C21 C22 120.3(5) . .
C26 C21 C20 117.3(5) . .
C22 C21 C20 122.3(5) . .
O7 C22 C21 122.6(5) . .
O7 C22 C23 120.1(5) . .
C21 C22 C23 117.3(5) . .
C24 C23 C22 119.6(5) . .
C24 C23 C27 118.6(5) . .
C22 C23 C27 121.4(5) . .
C23 C24 C25 122.9(5) . .
C23 C24 H24 118.6 . .
C25 C24 H24 118.6 . .
C26 C25 C24 117.0(5) . .
C26 C25 C28 122.9(5) . .
C24 C25 C28 119.9(5) . .
C25 C26 C21 122.6(5) . .
C25 C26 H26 118.7 . .
C21 C26 H26 118.7 . .
O9 C27 N2 103.4(4) . .
O9 C27 C23 107.3(4) . .
N2 C27 C23 119.4(4) . .
O9 C27 H27 108.7 . .
N2 C27 H27 108.7 . .
C23 C27 H27 108.7 . .
C25 C28 H28A 109.5 . .
C25 C28 H28B 109.5 . .
H28A C28 H28B 109.5 . .
C25 C28 H28C 109.5 . .
H28A C28 H28C 109.5 . .
H28B C28 H28C 109.5 . .
N2 C29 C30 102.2(4) . .
N2 C29 H29A 111.3 . .
C30 C29 H29A 111.3 . .
N2 C29 H29B 111.3 . .
C30 C29 H29B 111.3 . .
H29A C29 H29B 109.2 . .
O9 C30 C31 109.0(5) . .
O9 C30 C29 104.6(4) . .
C31 C30 C29 115.4(5) . .
O9 C30 H30 109.2 . .
C31 C30 H30 109.2 . .
C29 C30 H30 109.2 . .
O10 C31 C30 113.0(5) . .
O10 C31 H31A 109.0 . .
C30 C31 H31A 109.0 . .
O10 C31 H31B 109.0 . .
C30 C31 H31B 109.0 . .
H31A C31 H31B 107.8 . .
C33 C32 N2 114.1(4) . .
C33 C32 H32A 108.7 . .
N2 C32 H32A 108.7 . .
C33 C32 H32B 108.7 . .
N2 C32 H32B 108.7 . .
H32A C32 H32B 107.6 . .
C38 C33 C34 119.7(5) . .
C38 C33 C32 119.7(5) . .
C34 C33 C32 120.6(5) . .
O8 C34 C33 122.3(5) . .
O8 C34 C35 120.1(5) . .
C33 C34 C35 117.6(5) . .
C36 C35 C34 120.7(6) . .
C36 C35 H35 119.6 . .
C34 C35 H35 119.6 . .
C37 C36 C35 121.1(6) . .
C37 C36 H36 119.4 . .
C35 C36 H36 119.4 . .
C38 C37 C36 118.7(6) . .
C38 C37 H37 120.6 . .
C36 C37 H37 120.6 . .
C37 C38 C33 122.2(5) . .
C37 C38 H38 118.9 . .
C33 C38 H38 118.9 . .

loop_
_geom_bond_atom_site_label_1
_geom_bond_atom_site_label_2
_geom_bond_distance
_geom_bond_site_symmetry_2
Ni1 O2 2.018(3) 2_866
Ni1 O3 2.038(4) .
Ni1 O2 2.046(3) .
Ni1 N1 2.053(4) .
Ni1 O1 2.080(4) 2_866
Ni1 O5 2.134(4) .
Ni2 O7 2.017(3) 2_675
Ni2 O8 2.022(4) .
Ni2 O7 2.039(3) .
Ni2 N2 2.056(4) .
Ni2 O6 2.076(4) 2_675
Ni2 O10 2.140(4) .
N1 C13 1.481(6) .
N1 C8 1.505(6) .
N1 C10 1.515(7) .
N2 C29 1.488(7) .
N2 C27 1.496(7) .
N2 C32 1.510(7) .
O1 C1 1.236(7) .
O1 Ni1 2.080(4) 2_866
O2 C3 1.302(6) .
O2 Ni1 2.018(3) 2_866
O3 C15 1.337(6) .
O4 C8 1.416(6) .
O4 C11 1.447(6) .
O5 C12 1.450(7) .
O5 H5 0.8200 .
O6 C20 1.252(6) .
O6 Ni2 2.076(4) 2_675
O7 C22 1.309(6) .
O7 Ni2 2.017(3) 2_675
O8 C34 1.344(6) .
O9 C27 1.442(6) .
O9 C30 1.454(7) .
O10 C31 1.433(7) .
O10 H10 0.8200 .
C1 C2 1.450(8) .
C1 H1 0.9300 .
C2 C7 1.403(7) .
C2 C3 1.422(7) .
C3 C4 1.437(7) .
C4 C5 1.367(7) .
C4 C8 1.514(7) .
C5 C6 1.420(8) .
C5 H5A 0.9300 .
C6 C7 1.381(8) .
C6 C9 1.505(8) .
C7 H7 0.9300 .
C8 H8 0.9800 .
C9 H9A 0.9600 .
C9 H9B 0.9600 .
C9 H9C 0.9600 .
C10 C11 1.507(8) .
C10 H10A 0.9700 .
C10 H10B 0.9700 .
C11 C12 1.495(8) .
C11 H11 0.9800 .
C12 H12A 0.9700 .
C12 H12B 0.9700 .
C13 C14 1.514(8) .
C13 H13A 0.9700 .
C13 H13B 0.9700 .
C14 C19 1.379(8) .
C14 C15 1.432(7) .
C15 C16 1.393(8) .
C16 C17 1.391(8) .
C16 H16 0.9300 .
C17 C18 1.385(9) .
C17 H17 0.9300 .
C18 C19 1.386(9) .
C18 H18 0.9300 .
C19 H19 0.9300 .
C20 C21 1.448(8) .
C20 H20 0.9300 .
C21 C26 1.408(7) .
C21 C22 1.421(7) .
C22 C23 1.435(7) .
C23 C24 1.395(7) .
C23 C27 1.503(7) .
C24 C25 1.407(8) .
C24 H24 0.9300 .
C25 C26 1.378(8) .
C25 C28 1.522(8) .
C26 H26 0.9300 .
C27 H27 0.9800 .
C28 H28A 0.9600 .
C28 H28B 0.9600 .
C28 H28C 0.9600 .
C29 C30 1.520(8) .
C29 H29A 0.9700 .
C29 H29B 0.9700 .
C30 C31 1.511(8) .
C30 H30 0.9800 .
C31 H31A 0.9700 .
C31 H31B 0.9700 .
C32 C33 1.508(8) .
C32 H32A 0.9700 .
C32 H32B 0.9700 .
C33 C38 1.396(8) .
C33 C34 1.415(7) .
C34 C35 1.416(8) .
C35 C36 1.391(8) .
C35 H35 0.9300 .
C36 C37 1.381(8) .
C36 H36 0.9300 .
C37 C38 1.375(8) .
C37 H37 0.9300 .
C38 H38 0.9300 .

loop_
_geom_torsion_atom_site_label_1
_geom_torsion_atom_site_label_2
_geom_torsion_atom_site_label_3
_geom_torsion_atom_site_label_4
_geom_torsion
_geom_torsion_site_symmetry_1
_geom_torsion_site_symmetry_4
O2 Ni1 N1 C13 -122(5) 2_866 .
O3 Ni1 N1 C13 -34.2(3) . .
O2 Ni1 N1 C13 -122.4(3) . .
O1 Ni1 N1 C13 66.8(3) 2_866 .
O5 Ni1 N1 C13 153.5(3) . .
O2 Ni1 N1 C8 7(5) 2_866 .
O3 Ni1 N1 C8 94.1(4) . .
O2 Ni1 N1 C8 5.9(4) . .
O1 Ni1 N1 C8 -164.9(4) 2_866 .
O5 Ni1 N1 C8 -78.2(4) . .
O2 Ni1 N1 C10 116(5) 2_866 .
O3 Ni1 N1 C10 -156.2(3) . .
O2 Ni1 N1 C10 115.6(3) . .
O1 Ni1 N1 C10 -55.2(3) 2_866 .
O5 Ni1 N1 C10 31.5(3) . .
O7 Ni2 N2 C29 103(4) 2_675 .
O8 Ni2 N2 C29 -152.5(3) . .
O7 Ni2 N2 C29 118.7(3) . .
O6 Ni2 N2 C29 -51.9(3) 2_675 .
O10 Ni2 N2 C29 34.8(3) . .
O7 Ni2 N2 C27 -10(4) 2_675 .
O8 Ni2 N2 C27 94.7(3) . .
O7 Ni2 N2 C27 5.9(3) . .
O6 Ni2 N2 C27 -164.7(3) 2_675 .
O10 Ni2 N2 C27 -78.0(3) . .
O7 Ni2 N2 C32 -136(4) 2_675 .
O8 Ni2 N2 C32 -31.4(3) . .
O7 Ni2 N2 C32 -120.2(3) . .
O6 Ni2 N2 C32 69.2(3) 2_675 .
O10 Ni2 N2 C32 155.9(3) . .
O2 Ni1 O2 C3 -146.2(5) 2_866 .
O3 Ni1 O2 C3 -58.9(4) . .
N1 Ni1 O2 C3 33.8(4) . .
O1 Ni1 O2 C3 166.4(7) 2_866 .
O5 Ni1 O2 C3 126.5(4) . .
O2 Ni1 O2 Ni1 0.000(1) 2_866 2_866
O3 Ni1 O2 Ni1 87.24(16) . 2_866
N1 Ni1 O2 Ni1 179.97(17) . 2_866
O1 Ni1 O2 Ni1 -47.4(8) 2_866 2_866
O5 Ni1 O2 Ni1 -87.33(15) . 2_866
O2 Ni1 O3 C15 162.3(4) 2_866 .
O2 Ni1 O3 C15 78.2(4) . .
N1 Ni1 O3 C15 -15.7(4) . .
O1 Ni1 O3 C15 -110.8(4) 2_866 .
O5 Ni1 O3 C15 111.9(9) . .
O2 Ni1 O5 C12 -169.8(4) 2_866 .
O3 Ni1 O5 C12 -119.4(9) . .
O2 Ni1 O5 C12 -85.5(4) . .
N1 Ni1 O5 C12 8.2(4) . .
O1 Ni1 O5 C12 102.5(4) 2_866 .
O7 Ni2 O7 C22 -148.1(5) 2_675 .
O8 Ni2 O7 C22 -62.3(4) . .
N2 Ni2 O7 C22 32.4(4) . .
O6 Ni2 O7 C22 163.6(6) 2_675 .
O10 Ni2 O7 C22 124.3(4) . .
O7 Ni2 O7 Ni2 0.0 2_675 2_675
O8 Ni2 O7 Ni2 85.83(15) . 2_675
N2 Ni2 O7 Ni2 -179.41(16) . 2_675
O6 Ni2 O7 Ni2 -48.3(8) 2_675 2_675
O10 Ni2 O7 Ni2 -87.53(15) . 2_675
O7 Ni2 O8 C34 164.6(4) 2_675 .
O7 Ni2 O8 C34 80.0(4) . .
N2 Ni2 O8 C34 -13.3(4) . .
O6 Ni2 O8 C34 -109.1(4) 2_675 .
O10 Ni2 O8 C34 120.7(8) . .
O7 Ni2 O10 C31 -172.4(4) 2_675 .
O8 Ni2 O10 C31 -128.6(8) . .
O7 Ni2 O10 C31 -87.6(4) . .
N2 Ni2 O10 C31 5.6(4) . .
O6 Ni2 O10 C31 100.3(4) 2_675 .
Ni1 O1 C1 C2 -21.1(9) 2_866 .
O1 C1 C2 C7 -178.4(6) . .
O1 C1 C2 C3 -2.8(10) . .
Ni1 O2 C3 C2 13.0(7) 2_866 .
Ni1 O2 C3 C2 148.3(4) . .
Ni1 O2 C3 C4 -168.7(3) 2_866 .
Ni1 O2 C3 C4 -33.4(6) . .
C7 C2 C3 O2 -176.4(5) . .
C1 C2 C3 O2 8.1(8) . .
C7 C2 C3 C4 5.3(7) . .
C1 C2 C3 C4 -170.3(5) . .
O2 C3 C4 C5 176.0(5) . .
C2 C3 C4 C5 -5.6(7) . .
O2 C3 C4 C8 -12.8(7) . .
C2 C3 C4 C8 165.6(5) . .
C3 C4 C5 C6 0.6(8) . .
C8 C4 C5 C6 -170.7(5) . .
C4 C5 C6 C7 4.8(8) . .
C4 C5 C6 C9 -176.0(6) . .
C5 C6 C7 C2 -5.1(8) . .
C9 C6 C7 C2 175.6(6) . .
C3 C2 C7 C6 0.2(9) . .
C1 C2 C7 C6 175.9(5) . .
C11 O4 C8 N1 24.9(5) . .
C11 O4 C8 C4 151.9(4) . .
C13 N1 C8 O4 -159.8(4) . .
C10 N1 C8 O4 -40.6(5) . .
Ni1 N1 C8 O4 74.2(4) . .
C13 N1 C8 C4 80.7(6) . .
C10 N1 C8 C4 -160.1(5) . .
Ni1 N1 C8 C4 -45.2(6) . .
C5 C4 C8 O4 111.1(5) . .
C3 C4 C8 O4 -60.2(6) . .
C5 C4 C8 N1 -131.3(5) . .
C3 C4 C8 N1 57.4(7) . .
C13 N1 C10 C11 162.3(4) . .
C8 N1 C10 C11 41.5(5) . .
Ni1 N1 C10 C11 -77.2(4) . .
C8 O4 C11 C12 -121.8(5) . .
C8 O4 C11 C10 1.9(5) . .
N1 C10 C11 O4 -27.6(5) . .
N1 C10 C11 C12 92.2(6) . .
Ni1 O5 C12 C11 -4.2(7) . .
O4 C11 C12 O5 73.0(6) . .
C10 C11 C12 O5 -43.7(7) . .
C8 N1 C13 C14 -58.9(6) . .
C10 N1 C13 C14 -171.0(5) . .
Ni1 N1 C13 C14 69.1(5) . .
N1 C13 C14 C19 123.3(5) . .
N1 C13 C14 C15 -54.4(7) . .
Ni1 O3 C15 C16 -144.2(4) . .
Ni1 O3 C15 C14 37.2(6) . .
C19 C14 C15 O3 177.4(5) . .
C13 C14 C15 O3 -4.9(7) . .
C19 C14 C15 C16 -1.3(7) . .
C13 C14 C15 C16 176.5(5) . .
O3 C15 C16 C17 -177.9(5) . .
C14 C15 C16 C17 0.7(8) . .
C15 C16 C17 C18 0.5(9) . .
C16 C17 C18 C19 -1.2(9) . .
C15 C14 C19 C18 0.6(9) . .
C13 C14 C19 C18 -177.1(5) . .
C17 C18 C19 C14 0.6(9) . .
Ni2 O6 C20 C21 -17.1(8) 2_675 .
O6 C20 C21 C26 179.1(6) . .
O6 C20 C21 C22 -5.7(9) . .
Ni2 O7 C22 C21 11.7(7) 2_675 .
Ni2 O7 C22 C21 149.1(4) . .
Ni2 O7 C22 C23 -170.3(3) 2_675 .
Ni2 O7 C22 C23 -32.9(6) . .
C26 C21 C22 O7 -175.8(5) . .
C20 C21 C22 O7 9.2(8) . .
C26 C21 C22 C23 6.2(7) . .
C20 C21 C22 C23 -168.8(5) . .
O7 C22 C23 C24 176.2(5) . .
C21 C22 C23 C24 -5.7(7) . .
O7 C22 C23 C27 -11.3(7) . .
C21 C22 C23 C27 166.8(5) . .
C22 C23 C24 C25 0.9(8) . .
C27 C23 C24 C25 -171.8(5) . .
C23 C24 C25 C26 3.5(8) . .
C23 C24 C25 C28 178.6(6) . .
C24 C25 C26 C21 -3.0(8) . .
C28 C25 C26 C21 -177.9(6) . .
C22 C21 C26 C25 -1.9(8) . .
C20 C21 C26 C25 173.4(5) . .
C30 O9 C27 N2 23.4(5) . .
C30 O9 C27 C23 150.4(4) . .
C29 N2 C27 O9 -40.6(5) . .
C32 N2 C27 O9 -160.2(4) . .
Ni2 N2 C27 O9 76.0(4) . .
C29 N2 C27 C23 -159.6(4) . .
C32 N2 C27 C23 80.7(6) . .
Ni2 N2 C27 C23 -43.1(6) . .
C24 C23 C27 O9 109.3(5) . .
C22 C23 C27 O9 -63.2(6) . .
C24 C23 C27 N2 -133.7(5) . .
C22 C23 C27 N2 53.8(7) . .
C27 N2 C29 C30 41.8(5) . .
C32 N2 C29 C30 161.9(4) . .
Ni2 N2 C29 C30 -79.4(4) . .
C27 O9 C30 C31 -121.1(5) . .
C27 O9 C30 C29 2.9(5) . .
N2 C29 C30 O9 -28.0(5) . .
N2 C29 C30 C31 91.8(6) . .
Ni2 O10 C31 C30 -2.9(7) . .
O9 C30 C31 O10 74.4(6) . .
C29 C30 C31 O10 -43.0(7) . .
C29 N2 C32 C33 -174.6(5) . .
C27 N2 C32 C33 -61.0(6) . .
Ni2 N2 C32 C33 66.5(5) . .
N2 C32 C33 C38 125.1(6) . .
N2 C32 C33 C34 -57.0(7) . .
Ni2 O8 C34 C33 30.9(6) . .
Ni2 O8 C34 C35 -149.8(4) . .
C38 C33 C34 O8 179.2(5) . .
C32 C33 C34 O8 1.4(8) . .
C38 C33 C34 C35 -0.1(8) . .
C32 C33 C34 C35 -177.9(5) . .
O8 C34 C35 C36 -178.6(5) . .
C33 C34 C35 C36 0.7(8) . .
C34 C35 C36 C37 -1.3(9) . .
C35 C36 C37 C38 1.3(10) . .
C36 C37 C38 C33 -0.6(10) . .
C34 C33 C38 C37 0.0(9) . .
C32 C33 C38 C37 177.9(6) . .
